data_7204221
loop_
_publ_author_name
'Thorfinnur Gunnlaugsson'
'Mark Nieuwenhuyzen'
'Ludovic Richard'
'Vera Thoss'

_publ_section_title
;
 Novel sodium-selective fluorescent PET and optically based
 chemosensors: towards Na+ determination in serum
;
_journal_issue 1
_journal_name_full 'J. Chem. Soc., Perkin Trans. 2'
_journal_page_first 141
_journal_page_last 150
_journal_paper_doi 10.1039/b106474f
_journal_year 2002
_chemical_formula_sum 'C24 H30 N3 O7'
_chemical_formula_weight 472.51
_chemical_name_systematic
; 
? 
;
_space_group_IT_number 14
_symmetry_cell_setting monoclinic
_symmetry_space_group_name_Hall '-P 2yn'
_symmetry_space_group_name_H-M 'P 1 21/n 1'
_atom_sites_solution_hydrogens geom
_atom_sites_solution_primary direct
_atom_sites_solution_secondary difmap
_audit_creation_method SHELXL-97
_cell_angle_alpha 90.00
_cell_angle_beta 97.988(9)
_cell_angle_gamma 90.00
_cell_formula_units_Z 4
_cell_length_a 7.2110(16)
_cell_length_b 23.167(6)
_cell_length_c 14.329(3)
_cell_measurement_reflns_used 795
_cell_measurement_temperature 153(2)
_cell_measurement_theta_max 20.2
_cell_measurement_theta_min 2.2
_cell_volume 2370.5(10)
_computing_cell_refinement 'Bruker SMART'
_computing_data_collection 'Bruker SMART'
_computing_data_reduction 'Bruker SHELXTL'
_computing_molecular_graphics 'Bruker SHELXTL'
_computing_publication_material 'Bruker SHELXTL'
_computing_structure_refinement 'SHELXL-97 (Sheldrick, 1997)'
_computing_structure_solution 'SHELXS-97 (Sheldrick, 1990)'
_diffrn_ambient_temperature 153(2)
_diffrn_measured_fraction_theta_full 0.990
_diffrn_measured_fraction_theta_max 0.990
_diffrn_measurement_device_type 'CCD area detector'
_diffrn_measurement_method 'phi and omega scans'
_diffrn_radiation_monochromator graphite
_diffrn_radiation_source 'fine-focus sealed tube'
_diffrn_radiation_type MoK\a
_diffrn_radiation_wavelength 0.71073
_diffrn_reflns_av_R_equivalents 0.0993
_diffrn_reflns_av_sigmaI/netI 0.1578
_diffrn_reflns_limit_h_max 6
_diffrn_reflns_limit_h_min -8
_diffrn_reflns_limit_k_max 27
_diffrn_reflns_limit_k_min -21
_diffrn_reflns_limit_l_max 17
_diffrn_reflns_limit_l_min -15
_diffrn_reflns_number 9665
_diffrn_reflns_theta_full 25.00
_diffrn_reflns_theta_max 25.00
_diffrn_reflns_theta_min 1.68
_exptl_absorpt_coefficient_mu 0.098
_exptl_absorpt_correction_type none
_exptl_crystal_colour red/orange
_exptl_crystal_density_diffrn 1.324
_exptl_crystal_density_meas ?
_exptl_crystal_density_method 'not measured'
_exptl_crystal_description plate
_exptl_crystal_F_000 1004
_exptl_crystal_size_max 0.36
_exptl_crystal_size_mid 0.18
_exptl_crystal_size_min 0.05
_refine_diff_density_max 0.292
_refine_diff_density_min -0.276
_refine_diff_density_rms 0.069
_refine_ls_extinction_method none
_refine_ls_goodness_of_fit_ref 0.897
_refine_ls_hydrogen_treatment mixed
_refine_ls_matrix_type full
_refine_ls_number_parameters 308
_refine_ls_number_reflns 4134
_refine_ls_number_restraints 0
_refine_ls_restrained_S_all 0.897
_refine_ls_R_factor_all 0.1808
_refine_ls_R_factor_gt 0.0612
_refine_ls_shift/su_max 0.000
_refine_ls_shift/su_mean 0.000
_refine_ls_structure_factor_coef Fsqd
_refine_ls_weighting_details 'calc w=1/[\s^2^(Fo^2^)+(0.0670P)^2^+0.0000P] where P=(Fo^2^+2Fc^2^)/3'
_refine_ls_weighting_scheme calc
_refine_ls_wR_factor_gt 0.1323
_refine_ls_wR_factor_ref 0.1853
_reflns_number_gt 1554
_reflns_number_total 4134
_reflns_threshold_expression >2sigma(I)
_cod_data_source_file b106474f.txt
_cod_data_source_block thornaam
_cod_depositor_comments
;
The following automatic conversions were performed:
'_symmetry_cell_setting' value 'Monoclinic' changed to 'monoclinic'
according to '/home/saulius/struct/CIF-dictionaries/cif_core.dic'
dictionary named 'cif_core.dic' version 2.4.1 from 2010-06-29.

Automatic conversion script
Id: cif_fix_enum 1527 2010-12-29 10:47:43Z saulius 

The following automatic conversions were performed:

'_exptl_crystal_density_meas' value 'not_measured' was changed to '?'
- the value is perceived as not measured.

Automatic conversion script
Id: cif_fix_values 3008 2015-01-20 13:52:24Z robertas 
;
_cod_original_sg_symbol_H-M P2(1)/n
_cod_database_code 7204221

loop_
_symmetry_equiv_pos_as_xyz
'x, y, z'
'-x+1/2, y+1/2, -z+1/2'
'-x, -y, -z'
'x-1/2, -y-1/2, z-1/2'

loop_
_atom_site_label
_atom_site_type_symbol
_atom_site_fract_x
_atom_site_fract_y
_atom_site_fract_z
_atom_site_U_iso_or_equiv
_atom_site_adp_type
_atom_site_occupancy
_atom_site_symmetry_multiplicity
_atom_site_calc_flag
_atom_site_refinement_flags
_atom_site_disorder_assembly
_atom_site_disorder_group
O1 O 0.8134(6) 0.18891(18) 0.7761(2) 0.0631(12) Uani 1 1 d . . .
O2 O 0.7643(5) 0.10635(17) 0.8335(2) 0.0534(11) Uani 1 1 d . . .
C3 C 0.7865(6) 0.1373(2) 0.7672(3) 0.0211(11) Uani 1 1 d . . .
C4 C 0.7826(7) 0.1108(2) 0.6749(3) 0.0324(12) Uani 1 1 d . . .
C5 C 0.8152(7) 0.1455(2) 0.6004(3) 0.0367(13) Uani 1 1 d . . .
H5A H 0.8396 0.1856 0.6092 0.044 Uiso 1 1 calc R . .
C6 C 0.8111(7) 0.1201(2) 0.5126(3) 0.0383(13) Uani 1 1 d . . .
H6A H 0.8325 0.1430 0.4602 0.046 Uiso 1 1 calc R . .
C7 C 0.7763(7) 0.0618(2) 0.5004(3) 0.0315(12) Uani 1 1 d . . .
C8 C 0.7432(7) 0.0274(2) 0.5768(3) 0.0400(14) Uani 1 1 d . . .
H8A H 0.7181 -0.0127 0.5688 0.048 Uiso 1 1 calc R . .
C9 C 0.7479(7) 0.0532(2) 0.6645(3) 0.0412(14) Uani 1 1 d . . .
H9A H 0.7269 0.0307 0.7174 0.049 Uiso 1 1 calc R . .
N10 N 0.7740(6) 0.04119(18) 0.4065(3) 0.0351(11) Uani 1 1 d . . .
N11 N 0.7437(5) -0.01285(18) 0.3993(3) 0.0351(11) Uani 1 1 d . . .
C12 C 0.7426(7) -0.0348(2) 0.3079(3) 0.0280(12) Uani 1 1 d . . .
C13 C 0.7282(7) -0.0937(2) 0.2986(3) 0.0328(13) Uani 1 1 d . . .
H13A H 0.7112 -0.1163 0.3521 0.039 Uiso 1 1 calc R . .
C14 C 0.7378(6) -0.1210(2) 0.2138(3) 0.0315(12) Uani 1 1 d . . .
H14A H 0.7290 -0.1619 0.2100 0.038 Uiso 1 1 calc R . .
C15 C 0.7605(6) -0.0888(2) 0.1331(3) 0.0279(12) Uani 1 1 d . . .
C16 C 0.7542(6) -0.0281(2) 0.1417(3) 0.0279(12) Uani 1 1 d . . .
C17 C 0.7499(6) -0.0011(2) 0.2263(3) 0.0298(12) Uani 1 1 d . . .
H17A H 0.7518 0.0398 0.2301 0.036 Uiso 1 1 calc R . .
O18 O 0.7494(4) 0.00221(13) 0.0581(2) 0.0326(8) Uani 1 1 d . . .
C19 C 0.6637(7) 0.05854(19) 0.0550(3) 0.0370(13) Uani 1 1 d . . .
H19A H 0.6426 0.0723 -0.0103 0.055 Uiso 1 1 calc R . .
H19B H 0.7466 0.0855 0.0936 0.055 Uiso 1 1 calc R . .
H19C H 0.5437 0.0561 0.0795 0.055 Uiso 1 1 calc R . .
N20 N 0.7785(5) -0.11486(16) 0.0470(2) 0.0285(10) Uani 1 1 d . . .
C21 C 0.9164(6) -0.0926(2) -0.0107(3) 0.0312(12) Uani 1 1 d . . .
H21A H 1.0092 -0.1233 -0.0174 0.037 Uiso 1 1 calc R . .
H21B H 0.9841 -0.0599 0.0228 0.037 Uiso 1 1 calc R . .
C22 C 0.8315(7) -0.0727(2) -0.1080(3) 0.0324(12) Uani 1 1 d . . .
H22A H 0.7466 -0.0396 -0.1028 0.039 Uiso 1 1 calc R . .
H22B H 0.9316 -0.0601 -0.1442 0.039 Uiso 1 1 calc R . .
O23 O 0.7300(4) -0.11934(13) -0.1551(2) 0.0344(9) Uani 1 1 d . . .
C24 C 0.6501(7) -0.1058(2) -0.2484(3) 0.0376(13) Uani 1 1 d . . .
H24A H 0.7501 -0.1002 -0.2884 0.045 Uiso 1 1 calc R . .
H24B H 0.5766 -0.0697 -0.2491 0.045 Uiso 1 1 calc R . .
C25 C 0.5243(7) -0.1553(2) -0.2860(3) 0.0406(14) Uani 1 1 d . . .
H25A H 0.4825 -0.1500 -0.3543 0.049 Uiso 1 1 calc R . .
H25B H 0.5932 -0.1923 -0.2769 0.049 Uiso 1 1 calc R . .
O26 O 0.3664(5) -0.15618(14) -0.2362(2) 0.0383(9) Uani 1 1 d . . .
C27 C 0.2579(7) -0.2065(2) -0.2568(3) 0.0417(14) Uani 1 1 d . . .
H27A H 0.3363 -0.2412 -0.2413 0.050 Uiso 1 1 calc R . .
H27B H 0.2090 -0.2077 -0.3249 0.050 Uiso 1 1 calc R . .
C28 C 0.0978(8) -0.2062(2) -0.1998(4) 0.0465(15) Uani 1 1 d . . .
H28A H 0.0251 -0.1701 -0.2132 0.056 Uiso 1 1 calc R . .
H28B H 0.0137 -0.2390 -0.2198 0.056 Uiso 1 1 calc R . .
O29 O 0.1579(5) -0.21016(14) -0.1001(2) 0.0429(9) Uani 1 1 d . . .
O30 O 0.5059(5) -0.24966(13) 0.0258(2) 0.0386(9) Uani 1 1 d . . .
C30 C 0.2020(8) -0.2675(2) -0.0697(4) 0.0460(15) Uani 1 1 d . . .
H30A H 0.2736 -0.2868 -0.1150 0.055 Uiso 1 1 calc R . .
H30B H 0.0850 -0.2896 -0.0677 0.055 Uiso 1 1 calc R . .
C31 C 0.3162(7) -0.2671(2) 0.0267(4) 0.0433(14) Uani 1 1 d . . .
H31A H 0.2568 -0.2405 0.0679 0.052 Uiso 1 1 calc R . .
H31B H 0.3151 -0.3063 0.0541 0.052 Uiso 1 1 calc R . .
C33 C 0.5336(7) -0.18871(19) 0.0242(4) 0.0378(13) Uani 1 1 d . . .
H33A H 0.4778 -0.1703 0.0761 0.045 Uiso 1 1 calc R . .
H33B H 0.4724 -0.1725 -0.0363 0.045 Uiso 1 1 calc R . .
C34 C 0.7404(7) -0.17710(19) 0.0355(3) 0.0310(12) Uani 1 1 d . . .
H34A H 0.8029 -0.1981 0.0914 0.037 Uiso 1 1 calc R . .
H34B H 0.7923 -0.1915 -0.0205 0.037 Uiso 1 1 calc R . .

loop_
_atom_site_aniso_label
_atom_site_aniso_U_11
_atom_site_aniso_U_22
_atom_site_aniso_U_33
_atom_site_aniso_U_23
_atom_site_aniso_U_13
_atom_site_aniso_U_12
O1 0.083(3) 0.064(3) 0.044(2) -0.014(2) 0.012(2) 0.007(3)
O2 0.049(3) 0.070(3) 0.041(2) -0.008(2) 0.0036(19) 0.009(2)
C3 0.025(3) 0.027(3) 0.011(2) -0.004(2) 0.000(2) 0.007(2)
C4 0.028(3) 0.040(3) 0.029(3) -0.001(3) 0.002(2) 0.002(3)
C5 0.037(3) 0.034(3) 0.038(3) -0.001(3) 0.002(2) -0.001(3)
C6 0.039(4) 0.044(3) 0.033(3) 0.001(3) 0.007(2) -0.003(3)
C7 0.031(3) 0.035(3) 0.029(3) -0.006(2) 0.004(2) -0.002(3)
C8 0.054(4) 0.030(3) 0.037(3) 0.003(2) 0.008(3) -0.005(3)
C9 0.051(4) 0.044(4) 0.030(3) 0.002(3) 0.008(3) -0.006(3)
N10 0.037(3) 0.040(3) 0.028(2) -0.001(2) 0.0022(19) -0.004(2)
N11 0.033(3) 0.034(3) 0.039(3) -0.001(2) 0.007(2) -0.001(2)
C12 0.032(3) 0.027(3) 0.025(3) -0.003(2) 0.004(2) -0.001(2)
C13 0.038(3) 0.031(3) 0.029(3) 0.004(2) 0.006(2) 0.003(2)
C14 0.033(3) 0.025(3) 0.037(3) 0.000(2) 0.005(2) 0.005(2)
C15 0.020(3) 0.033(3) 0.029(3) 0.000(2) -0.002(2) 0.003(2)
C16 0.030(3) 0.024(3) 0.029(3) 0.003(2) 0.002(2) 0.000(2)
C17 0.030(3) 0.030(3) 0.030(3) -0.003(2) 0.004(2) -0.001(2)
O18 0.039(2) 0.0272(19) 0.0318(18) 0.0002(15) 0.0043(15) 0.0034(17)
C19 0.033(3) 0.034(3) 0.043(3) 0.008(2) 0.000(2) 0.006(3)
N20 0.030(3) 0.028(2) 0.028(2) -0.0022(18) 0.0051(18) -0.0015(19)
C21 0.028(3) 0.034(3) 0.031(3) 0.001(2) 0.001(2) -0.002(2)
C22 0.031(3) 0.032(3) 0.034(3) -0.002(2) 0.006(2) -0.005(2)
O23 0.035(2) 0.037(2) 0.0295(18) -0.0034(16) -0.0028(15) -0.0015(17)
C24 0.038(3) 0.046(3) 0.027(3) 0.000(2) 0.000(2) 0.002(3)
C25 0.039(4) 0.048(4) 0.033(3) -0.007(3) 0.002(3) 0.005(3)
O26 0.034(2) 0.037(2) 0.043(2) -0.0092(16) 0.0013(17) -0.0016(17)
C27 0.039(4) 0.036(3) 0.047(3) -0.012(3) -0.004(3) -0.002(3)
C28 0.044(4) 0.045(4) 0.048(3) -0.006(3) -0.003(3) -0.002(3)
O29 0.039(2) 0.042(2) 0.046(2) -0.0115(18) 0.0008(17) 0.0019(18)
O30 0.036(2) 0.027(2) 0.053(2) 0.0000(16) 0.0045(18) -0.0047(16)
C30 0.037(4) 0.031(3) 0.068(4) -0.007(3) 0.000(3) -0.004(3)
C31 0.035(4) 0.045(4) 0.050(4) 0.001(3) 0.010(3) -0.009(3)
C33 0.043(4) 0.022(3) 0.049(3) 0.000(2) 0.009(3) 0.005(2)
C34 0.032(3) 0.026(3) 0.034(3) 0.000(2) 0.001(2) 0.003(2)

loop_
_atom_type_symbol
_atom_type_description
_atom_type_scat_dispersion_real
_atom_type_scat_dispersion_imag
_atom_type_scat_source
C C 0.0033 0.0016 'International Tables Vol C Tables 4.2.6.8 and 6.1.1.4'
H H 0.0000 0.0000 'International Tables Vol C Tables 4.2.6.8 and 6.1.1.4'
N N 0.0061 0.0033 'International Tables Vol C Tables 4.2.6.8 and 6.1.1.4'
O O 0.0106 0.0060 'International Tables Vol C Tables 4.2.6.8 and 6.1.1.4'

loop_
_geom_angle_atom_site_label_1
_geom_angle_atom_site_label_2
_geom_angle_atom_site_label_3
_geom_angle
_geom_angle_site_symmetry_1
_geom_angle_site_symmetry_3
_geom_angle_publ_flag
O1 C3 O2 122.2(4) . . ?
O1 C3 C4 119.5(5) . . ?
O2 C3 C4 118.2(5) . . ?
C9 C4 C5 122.3(4) . . ?
C9 C4 C3 119.5(5) . . ?
C5 C4 C3 118.2(5) . . ?
C4 C5 C6 118.0(5) . . ?
C7 C6 C5 120.7(5) . . ?
C6 C7 C8 120.4(4) . . ?
C6 C7 N10 115.2(4) . . ?
C8 C7 N10 124.5(4) . . ?
C9 C8 C7 118.5(5) . . ?
C4 C9 C8 120.2(5) . . ?
N11 N10 C7 112.7(4) . . ?
N10 N11 C12 114.3(4) . . ?
C13 C12 N11 116.2(4) . . ?
C13 C12 C17 118.7(4) . . ?
N11 C12 C17 125.1(4) . . ?
C12 C13 C14 121.9(5) . . ?
C13 C14 C15 120.5(4) . . ?
N20 C15 C14 122.3(4) . . ?
N20 C15 C16 121.0(4) . . ?
C14 C15 C16 116.6(4) . . ?
C17 C16 O18 122.2(4) . . ?
C17 C16 C15 122.5(4) . . ?
O18 C16 C15 115.2(4) . . ?
C16 C17 C12 119.2(4) . . ?
C16 O18 C19 116.4(3) . . ?
C15 N20 C21 119.9(4) . . ?
C15 N20 C34 118.9(4) . . ?
C21 N20 C34 114.2(4) . . ?
N20 C21 C22 113.9(4) . . ?
O23 C22 C21 108.7(4) . . ?
C24 O23 C22 113.2(3) . . ?
O23 C24 C25 108.3(4) . . ?
O26 C25 C24 108.3(4) . . ?
C27 O26 C25 111.4(4) . . ?
O26 C27 C28 109.0(4) . . ?
O29 C28 C27 113.1(4) . . ?
C30 O29 C28 112.8(4) . . ?
C33 O30 C31 114.6(4) . . ?
O29 C30 C31 110.2(4) . . ?
O30 C31 C30 113.3(4) . . ?
O30 C33 C34 108.4(4) . . ?
N20 C34 C33 110.8(4) . . ?

loop_
_geom_bond_atom_site_label_1
_geom_bond_atom_site_label_2
_geom_bond_distance
_geom_bond_site_symmetry_2
_geom_bond_publ_flag
O1 C3 1.216(5) . ?
O2 C3 1.218(5) . ?
C3 C4 1.455(6) . ?
C4 C9 1.360(6) . ?
C4 C5 1.383(6) . ?
C5 C6 1.387(6) . ?
C6 C7 1.380(6) . ?
C7 C8 1.402(6) . ?
C7 N10 1.426(5) . ?
C8 C9 1.388(6) . ?
N10 N11 1.273(5) . ?
N11 C12 1.404(5) . ?
C12 C13 1.373(6) . ?
C12 C17 1.413(6) . ?
C13 C14 1.379(6) . ?
C14 C15 1.404(6) . ?
C15 N20 1.396(5) . ?
C15 C16 1.413(6) . ?
C16 C17 1.367(6) . ?
C16 O18 1.385(5) . ?
O18 C19 1.442(5) . ?
N20 C21 1.472(5) . ?
N20 C34 1.473(5) . ?
C21 C22 1.515(6) . ?
C22 O23 1.421(5) . ?
O23 C24 1.416(5) . ?
C24 C25 1.514(6) . ?
C25 O26 1.426(5) . ?
O26 C27 1.413(5) . ?
C27 C28 1.504(7) . ?
C28 O29 1.438(6) . ?
O29 C30 1.421(5) . ?
O30 C33 1.427(5) . ?
O30 C31 1.428(5) . ?
C30 C31 1.507(7) . ?
C33 C34 1.501(6) . ?
